data_7110557
loop_
_publ_author_name
'Rickard, Clifton E. F.'
'Roper, Warren R.'
'Woodman, Timothy J.'
'James Wright, L.'

_publ_section_title
;
 Reversible methyl group migration between osmium and tin in reactions of
 osmium trimethylstannyl complexes
;
_journal_issue 12
_journal_name_full 'Chemical Communications'
_journal_page_first 1101
_journal_paper_doi 10.1039/a902938i
_journal_year 1999
_chemical_formula_moiety 'C45 H44 Cl N O Os P2 Sn, (C H2 Cl2)'
_chemical_formula_sum 'C46 H46 Cl3 N O Os P2 Sn'
_chemical_formula_weight 1106.02
_chemical_name_systematic
; 
 ? 
;
_space_group_IT_number 2
_symmetry_cell_setting triclinic
_symmetry_space_group_name_Hall '-P 1'
_symmetry_space_group_name_H-M 'P -1'
_atom_sites_solution_hydrogens geom
_atom_sites_solution_primary patterson
_atom_sites_solution_secondary difmap
_audit_creation_method SHELXL-97
_cell_angle_alpha 96.708(1)
_cell_angle_beta 97.968(1)
_cell_angle_gamma 107.02(1)
_cell_formula_units_Z 2
_cell_length_a 9.6249(1)
_cell_length_b 12.5510(2)
_cell_length_c 19.6568(3)
_cell_measurement_reflns_used 8192
_cell_measurement_temperature 203(2)
_cell_measurement_theta_max 27.45
_cell_measurement_theta_min 1.06
_cell_volume 2217.39(14)
_computing_structure_refinement 'SHELXL-97 (Sheldrick, 1997)'
_computing_structure_solution 'SHELXS-97 (Sheldrick, 1990)'
_diffrn_ambient_temperature 203(2)
_diffrn_measured_fraction_theta_full 0.947
_diffrn_measured_fraction_theta_max 0.947
_diffrn_measurement_device_type 'Siemens SMART CCD'
_diffrn_measurement_method multi-scan
_diffrn_radiation_monochromator graphite
_diffrn_radiation_source 'fine-focus sealed tube'
_diffrn_radiation_type MoK\a
_diffrn_radiation_wavelength 0.71073
_diffrn_reflns_av_R_equivalents 0.0144
_diffrn_reflns_av_sigmaI/netI 0.0190
_diffrn_reflns_limit_h_max 12
_diffrn_reflns_limit_h_min -12
_diffrn_reflns_limit_k_max 16
_diffrn_reflns_limit_k_min -16
_diffrn_reflns_limit_l_max 25
_diffrn_reflns_limit_l_min 0
_diffrn_reflns_number 21704
_diffrn_reflns_theta_full 27.45
_diffrn_reflns_theta_max 27.45
_diffrn_reflns_theta_min 1.06
_exptl_absorpt_coefficient_mu 3.714
_exptl_absorpt_correction_T_max 0.4021
_exptl_absorpt_correction_T_min 0.3564
_exptl_absorpt_correction_type empirical
_exptl_absorpt_process_details 'Blessing, 1995'
_exptl_crystal_colour colourless
_exptl_crystal_density_diffrn 1.657
_exptl_crystal_density_method 'not measured'
_exptl_crystal_description prism
_exptl_crystal_F_000 1088
_exptl_crystal_size_max 0.35
_exptl_crystal_size_mid 0.32
_exptl_crystal_size_min 0.30
_refine_diff_density_max 3.285
_refine_diff_density_min -3.515
_refine_diff_density_rms 0.130
_refine_ls_extinction_method none
_refine_ls_goodness_of_fit_ref 1.066
_refine_ls_hydrogen_treatment mixed
_refine_ls_matrix_type full
_refine_ls_number_parameters 494
_refine_ls_number_reflns 9612
_refine_ls_number_restraints 109
_refine_ls_restrained_S_all 1.062
_refine_ls_R_factor_all 0.0396
_refine_ls_R_factor_gt 0.0384
_refine_ls_shift/su_max 0.037
_refine_ls_shift/su_mean 0.000
_refine_ls_structure_factor_coef Fsqd
_refine_ls_weighting_details 'w=1/[\s^2^(Fo^2^)+(0.0381P)^2^+12.6327P] where P=(Fo^2^+2Fc^2^)/3'
_refine_ls_weighting_scheme calc
_refine_ls_wR_factor_gt 0.0944
_refine_ls_wR_factor_ref 0.0954
_reflns_number_gt 9304
_reflns_number_total 9612
_reflns_threshold_expression >2sigma(I)
_cod_data_source_file 902938isup1.cif
_cod_data_source_block (2)
_cod_depositor_comments
;
The following automatic conversions were performed:

'_refine_ls_weighting_scheme' value 'calc
w=1/[\s^2^(Fo^2^)+(0.0381P)^2^+12.6327P] where P=(Fo^2^+2Fc^2^)/3'
was changed to 'calc'. New tag '_refine_ls_weighting_details' was
created. The value of the new tag was set to
'w=1/[\s^2^(Fo^2^)+(0.0381P)^2^+12.6327P] where P=(Fo^2^+2Fc^2^)/3'.

Automatic conversion script
Id: cif_fix_values 3143 2015-03-26 13:38:13Z robertas 
;
_cod_original_cell_volume 2217.36(5)
_cod_original_sg_symbol_H-M P-1
_cod_database_code 7110557

loop_
_symmetry_equiv_pos_as_xyz
'x, y, z'
'-x, -y, -z'

loop_
_atom_site_label
_atom_site_type_symbol
_atom_site_fract_x
_atom_site_fract_y
_atom_site_fract_z
_atom_site_U_iso_or_equiv
_atom_site_adp_type
_atom_site_occupancy
_atom_site_calc_flag
_atom_site_refinement_flags
Os Os 0.218407(18) 0.222626(14) 0.246410(9) 0.02251(6) Uani 1 d .
Sn Sn 0.50945(4) 0.30258(4) 0.29475(2) 0.04810(12) Uani 1 d .
Cl1 Cl 0.6023(2) 0.29276(19) 0.41406(11) 0.0718(5) Uani 1 d .
P1 P 0.16500(14) 0.08684(10) 0.32217(6) 0.0291(2) Uani 1 d .
P2 P 0.23487(15) 0.34819(10) 0.16390(6) 0.0310(3) Uani 1 d .
O1 O 0.2826(4) 0.0541(3) 0.1447(2) 0.0400(8) Uani 1 d .
N1 N 0.1841(5) 0.3524(3) 0.3259(2) 0.0318(9) Uani 1 d .
C1 C -0.0276(5) 0.1690(4) 0.2098(3) 0.0302(10) Uani 1 d .
H1A H -0.0568 0.1044 0.1726 0.045 Uiso 1 calc R
H1B H -0.0547 0.2309 0.1926 0.045 Uiso 1 calc R
H1C H -0.0773 0.1486 0.2483 0.045 Uiso 1 calc R
C2 C 0.2561(5) 0.1197(4) 0.1843(2) 0.0268(9) Uani 1 d .
C3 C 0.6423(5) 0.4857(3) 0.3069(2) 0.0206(8) Uiso 1 d .
H3A H 0.7440 0.4961 0.3274 0.031 Uiso 1 calc R
H3B H 0.6015 0.5308 0.3370 0.031 Uiso 1 calc R
H3C H 0.6387 0.5093 0.2616 0.031 Uiso 1 calc R
C4 C 0.6597(8) 0.2265(8) 0.2508(5) 0.079(3) Uani 1 d .
H4A H 0.7374 0.2845 0.2374 0.119 Uiso 1 calc R
H4B H 0.6059 0.1705 0.2102 0.119 Uiso 1 calc R
H4C H 0.7030 0.1904 0.2853 0.119 Uiso 1 calc R
C5 C 0.0572(8) 0.3723(8) 0.3258(4) 0.071(2) Uani 1 d .
H5A H -0.0226 0.3302 0.2903 0.085 Uiso 1 calc R
C6 C 0.0330(10) 0.4518(9) 0.3748(5) 0.092(3) Uani 1 d .
H6A H -0.0610 0.4611 0.3714 0.111 Uiso 1 calc R
C7 C 0.1401(9) 0.5138(6) 0.4258(4) 0.0614(19) Uani 1 d .
H7A H 0.1255 0.5678 0.4589 0.074 Uiso 1 calc R
C8 C 0.2738(11) 0.4955(9) 0.4280(6) 0.102(4) Uani 1 d .
H8A H 0.3544 0.5384 0.4628 0.122 Uiso 1 calc R
C9 C 0.2904(9) 0.4137(8) 0.3789(5) 0.088(3) Uani 1 d .
H9A H 0.3823 0.4006 0.3832 0.106 Uiso 1 calc R
C11 C 0.3021(6) 0.0177(4) 0.3519(3) 0.0357(11) Uani 1 d .
C12 C 0.2920(9) -0.0377(6) 0.4091(4) 0.0593(18) Uani 1 d .
H12A H 0.2151 -0.0392 0.4341 0.071 Uiso 1 calc R
C13 C 0.3955(11) -0.0910(8) 0.4295(4) 0.076(2) Uani 1 d .
H13A H 0.3884 -0.1275 0.4687 0.091 Uiso 1 calc R
C14 C 0.5063(9) -0.0910(6) 0.3937(4) 0.065(2) Uani 1 d .
H14A H 0.5771 -0.1254 0.4087 0.078 Uiso 1 calc R
C15 C 0.5145(8) -0.0412(6) 0.3361(4) 0.0559(17) Uani 1 d .
H15A H 0.5895 -0.0434 0.3106 0.067 Uiso 1 calc R
C16 C 0.4127(7) 0.0134(5) 0.3143(3) 0.0456(13) Uani 1 d .
H16A H 0.4193 0.0472 0.2741 0.055 Uiso 1 calc R
C21 C 0.0061(6) -0.0415(4) 0.2874(3) 0.0345(11) Uani 1 d .
C22 C -0.0242(7) -0.0857(5) 0.2170(3) 0.0489(15) Uani 1 d .
H22A H 0.0341 -0.0477 0.1872 0.059 Uiso 1 calc R
C23 C -0.1391(8) -0.1851(5) 0.1895(4) 0.0547(16) Uani 1 d .
H23A H -0.1575 -0.2139 0.1417 0.066 Uiso 1 calc R
C24 C -0.2254(7) -0.2407(5) 0.2323(4) 0.0543(16) Uani 1 d .
H24A H -0.3047 -0.3066 0.2138 0.065 Uiso 1 calc R
C25 C -0.1954(8) -0.1997(7) 0.3024(4) 0.070(2) Uani 1 d .
H25A H -0.2534 -0.2387 0.3319 0.084 Uiso 1 calc R
C26 C -0.0799(8) -0.1009(6) 0.3301(4) 0.0568(18) Uani 1 d .
H26A H -0.0600 -0.0742 0.3783 0.068 Uiso 1 calc R
C31 C 0.1219(8) 0.1443(5) 0.4038(3) 0.0453(14) Uani 1 d U
C32 C -0.0178(11) 0.1495(8) 0.4085(4) 0.072(2) Uani 1 d U
H32A H -0.0965 0.1161 0.3708 0.087 Uiso 1 calc R
C33 C -0.0417(14) 0.2056(10) 0.4705(5) 0.096(4) Uani 1 d U
H33A H -0.1371 0.2083 0.4739 0.115 Uiso 1 calc R
C34 C 0.0690(16) 0.2546(8) 0.5243(4) 0.094(4) Uani 1 d U
H34A H 0.0509 0.2912 0.5650 0.113 Uiso 1 calc R
C35 C 0.2087(15) 0.2520(8) 0.5203(4) 0.094(3) Uani 1 d U
H35A H 0.2863 0.2876 0.5582 0.113 Uiso 1 calc R
C36 C 0.2364(11) 0.1969(7) 0.4606(4) 0.073(2) Uani 1 d U
H36A H 0.3326 0.1950 0.4584 0.087 Uiso 1 calc R
C41 C 0.1923(8) 0.4767(4) 0.1948(3) 0.0478(15) Uani 1 d U
C42 C 0.0476(10) 0.4822(6) 0.1817(4) 0.0626(19) Uani 1 d U
H42A H -0.0282 0.4219 0.1531 0.075 Uiso 1 calc R
C43 C 0.0167(14) 0.5768(7) 0.2110(5) 0.086(3) Uani 1 d U
H43A H -0.0806 0.5796 0.2020 0.103 Uiso 1 calc R
C44 C 0.1210(16) 0.6635(8) 0.2514(5) 0.099(4) Uani 1 d U
H44A H 0.0974 0.7272 0.2698 0.119 Uiso 1 calc R
C45 C 0.2598(15) 0.6607(8) 0.2661(5) 0.104(4) Uani 1 d U
H45A H 0.3327 0.7225 0.2950 0.125 Uiso 1 calc R
C46 C 0.2984(12) 0.5656(6) 0.2387(4) 0.086(3) Uani 1 d U
H46A H 0.3955 0.5634 0.2504 0.103 Uiso 1 calc R
C51 C 0.4087(7) 0.3978(5) 0.1305(3) 0.0466(15) Uani 1 d U
C52 C 0.4579(9) 0.5059(7) 0.1120(4) 0.075(3) Uani 1 d U
H52A H 0.4055 0.5575 0.1188 0.091 Uiso 1 calc R
C53 C 0.5854(11) 0.5347(10) 0.0834(5) 0.099(4) Uani 1 d U
H53A H 0.6184 0.6066 0.0707 0.119 Uiso 1 calc R
C54 C 0.6650(10) 0.4605(11) 0.0730(4) 0.097(4) Uani 1 d U
H54A H 0.7513 0.4819 0.0538 0.117 Uiso 1 calc R
C55 C 0.6170(10) 0.3557(10) 0.0909(5) 0.090(3) Uani 1 d U
H55A H 0.6703 0.3045 0.0844 0.108 Uiso 1 calc R
C56 C 0.4871(8) 0.3249(7) 0.1192(4) 0.064(2) Uani 1 d U
H56A H 0.4535 0.2521 0.1306 0.076 Uiso 1 calc R
C61 C 0.1087(6) 0.2946(4) 0.0789(2) 0.0331(10) Uani 1 d .
C62 C 0.0417(9) 0.1797(6) 0.0549(3) 0.0603(19) Uani 1 d .
H62A H 0.0572 0.1276 0.0834 0.072 Uiso 1 calc R
C63 C -0.0479(10) 0.1402(6) -0.0107(4) 0.070(2) Uani 1 d .
H63A H -0.0910 0.0621 -0.0264 0.085 Uiso 1 calc R
C64 C -0.0731(7) 0.2154(6) -0.0522(3) 0.0492(14) Uani 1 d .
H64A H -0.1342 0.1890 -0.0963 0.059 Uiso 1 calc R
C65 C -0.0096(9) 0.3281(6) -0.0296(3) 0.0586(18) Uani 1 d .
H65A H -0.0268 0.3798 -0.0581 0.070 Uiso 1 calc R
C66 C 0.0804(8) 0.3675(5) 0.0355(3) 0.0524(16) Uani 1 d .
H66A H 0.1233 0.4458 0.0503 0.063 Uiso 1 calc R
C70 C -0.4257(17) -0.0536(12) 0.1078(7) 0.178(9) Uani 1 d D
H70A H -0.4847 -0.0042 0.0962 0.213 Uiso 1 calc R
H70B H -0.3422 -0.0101 0.1447 0.213 Uiso 1 calc R
Cl2 Cl -0.5354(4) -0.1702(4) 0.1388(3) 0.1515(16) Uani 1 d D
Cl3 Cl -0.3599(7) -0.0938(6) 0.0357(3) 0.203(3) Uani 1 d D

loop_
_atom_site_aniso_label
_atom_site_aniso_U_11
_atom_site_aniso_U_22
_atom_site_aniso_U_33
_atom_site_aniso_U_23
_atom_site_aniso_U_13
_atom_site_aniso_U_12
Os 0.02135(9) 0.02110(9) 0.02337(9) 0.00417(6) 0.00219(6) 0.00476(6)
Sn 0.02429(18) 0.0525(2) 0.0561(2) -0.01483(19) -0.00429(16) 0.00929(16)
Cl1 0.0667(11) 0.0747(12) 0.0638(11) 0.0015(9) -0.0134(9) 0.0222(10)
P1 0.0350(6) 0.0261(6) 0.0280(6) 0.0078(5) 0.0077(5) 0.0100(5)
P2 0.0402(7) 0.0226(5) 0.0253(6) 0.0052(4) 0.0016(5) 0.0039(5)
O1 0.041(2) 0.042(2) 0.0367(19) 0.0016(16) 0.0084(16) 0.0141(17)
N1 0.037(2) 0.028(2) 0.031(2) 0.0057(16) 0.0056(17) 0.0115(17)
C1 0.030(2) 0.023(2) 0.035(2) -0.0007(18) 0.0016(19) 0.0081(18)
C2 0.028(2) 0.026(2) 0.026(2) 0.0012(17) 0.0058(17) 0.0073(18)
C4 0.036(4) 0.095(6) 0.102(7) -0.014(5) 0.016(4) 0.022(4)
C5 0.048(4) 0.095(6) 0.062(4) -0.031(4) -0.006(3) 0.035(4)
C6 0.071(5) 0.131(9) 0.078(6) -0.042(6) -0.003(4) 0.065(6)
C7 0.090(5) 0.055(4) 0.051(4) -0.004(3) 0.019(4) 0.042(4)
C8 0.075(6) 0.089(7) 0.116(8) -0.063(6) 0.004(5) 0.024(5)
C9 0.048(4) 0.090(6) 0.107(7) -0.054(5) -0.004(4) 0.026(4)
C11 0.043(3) 0.027(2) 0.033(3) 0.0068(19) -0.005(2) 0.009(2)
C12 0.064(4) 0.069(5) 0.052(4) 0.030(3) 0.004(3) 0.026(4)
C13 0.092(6) 0.081(6) 0.063(5) 0.040(4) -0.008(4) 0.040(5)
C14 0.066(5) 0.061(4) 0.068(5) 0.009(4) -0.018(4) 0.035(4)
C15 0.058(4) 0.053(4) 0.059(4) -0.001(3) -0.006(3) 0.032(3)
C16 0.052(3) 0.046(3) 0.043(3) 0.004(3) 0.001(3) 0.028(3)
C21 0.031(2) 0.029(2) 0.048(3) 0.015(2) 0.011(2) 0.011(2)
C22 0.050(3) 0.030(3) 0.057(4) 0.000(2) 0.024(3) -0.004(2)
C23 0.057(4) 0.036(3) 0.061(4) -0.003(3) 0.018(3) 0.001(3)
C24 0.040(3) 0.036(3) 0.079(5) 0.017(3) 0.008(3) -0.002(2)
C25 0.054(4) 0.069(5) 0.072(5) 0.036(4) 0.013(4) -0.013(4)
C26 0.052(4) 0.062(4) 0.047(3) 0.027(3) 0.005(3) -0.003(3)
C31 0.076(4) 0.037(3) 0.037(3) 0.017(2) 0.026(3) 0.027(3)
C32 0.104(6) 0.106(6) 0.049(4) 0.036(4) 0.033(4) 0.078(5)
C33 0.153(9) 0.134(8) 0.073(6) 0.056(6) 0.063(6) 0.118(8)
C34 0.198(12) 0.079(6) 0.048(4) 0.028(4) 0.055(6) 0.086(7)
C35 0.154(10) 0.071(5) 0.051(4) -0.006(4) 0.047(6) 0.018(6)
C36 0.095(6) 0.056(4) 0.048(4) -0.008(3) 0.028(4) -0.005(4)
C41 0.088(5) 0.023(2) 0.030(3) 0.008(2) 0.003(3) 0.017(3)
C42 0.089(5) 0.043(3) 0.070(5) 0.014(3) 0.030(4) 0.033(4)
C43 0.140(9) 0.058(5) 0.082(6) 0.016(4) 0.038(6) 0.056(5)
C44 0.188(12) 0.065(5) 0.061(5) 0.006(4) 0.003(6) 0.077(7)
C45 0.171(11) 0.050(5) 0.069(5) -0.020(4) -0.030(6) 0.036(6)
C46 0.131(8) 0.041(4) 0.065(5) -0.013(3) -0.040(5) 0.031(4)
C51 0.045(3) 0.048(3) 0.027(2) 0.011(2) 0.000(2) -0.014(3)
C52 0.057(4) 0.070(5) 0.072(5) 0.038(4) -0.010(4) -0.022(4)
C53 0.066(5) 0.115(8) 0.079(6) 0.061(6) -0.005(5) -0.037(5)
C54 0.052(5) 0.155(10) 0.051(4) 0.037(5) 0.013(4) -0.028(6)
C55 0.060(5) 0.125(8) 0.069(5) 0.009(5) 0.036(4) -0.003(5)
C56 0.058(4) 0.066(4) 0.058(4) 0.008(3) 0.031(3) -0.001(3)
C61 0.036(3) 0.035(3) 0.025(2) 0.0060(19) 0.0024(19) 0.008(2)
C62 0.089(5) 0.041(3) 0.042(3) -0.001(3) -0.019(3) 0.024(3)
C63 0.099(6) 0.048(4) 0.048(4) -0.008(3) -0.027(4) 0.022(4)
C64 0.051(3) 0.062(4) 0.030(3) 0.005(3) -0.003(2) 0.016(3)
C65 0.071(5) 0.060(4) 0.042(3) 0.020(3) -0.007(3) 0.020(3)
C66 0.065(4) 0.037(3) 0.044(3) 0.012(3) -0.009(3) 0.005(3)
C70 0.170(16) 0.145(14) 0.193(17) -0.088(13) -0.033(13) 0.088(13)
Cl2 0.098(2) 0.162(4) 0.213(5) 0.070(3) 0.012(3) 0.063(2)
Cl3 0.199(5) 0.272(7) 0.138(4) -0.010(4) 0.060(4) 0.078(5)

loop_
_atom_type_symbol
_atom_type_description
_atom_type_scat_dispersion_real
_atom_type_scat_dispersion_imag
_atom_type_scat_source
C C 0.0033 0.0016 'International Tables Vol C Tables 4.2.6.8 and 6.1.1.4'
H H 0.0000 0.0000 'International Tables Vol C Tables 4.2.6.8 and 6.1.1.4'
N N 0.0061 0.0033 'International Tables Vol C Tables 4.2.6.8 and 6.1.1.4'
O O 0.0106 0.0060 'International Tables Vol C Tables 4.2.6.8 and 6.1.1.4'
P P 0.1023 0.0942 'International Tables Vol C Tables 4.2.6.8 and 6.1.1.4'
Cl Cl 0.1484 0.1585 'International Tables Vol C Tables 4.2.6.8 and 6.1.1.4'
Sn Sn -0.6537 1.4246 'International Tables Vol C Tables 4.2.6.8 and 6.1.1.4'
Os Os -1.2165 7.6030 'International Tables Vol C Tables 4.2.6.8 and 6.1.1.4'

loop_
_geom_angle_atom_site_label_1
_geom_angle_atom_site_label_2
_geom_angle_atom_site_label_3
_geom_angle
C2 Os C1 97.05(19)
C2 Os N1 177.05(18)
C1 Os N1 85.87(16)
C2 Os P2 90.21(15)
C1 Os P2 86.30(13)
N1 Os P2 90.34(11)
C2 Os P1 89.97(15)
C1 Os P1 85.51(13)
N1 Os P1 89.90(11)
P2 Os P1 171.77(5)
C2 Os Sn 87.36(15)
C1 Os Sn 175.30(12)
N1 Os Sn 89.73(11)
P2 Os Sn 92.08(3)
P1 Os Sn 96.15(3)
C4 Sn C3 99.5(3)
C4 Sn Cl1 94.7(3)
C3 Sn Cl1 92.17(12)
C4 Sn Os 120.9(2)
C3 Sn Os 123.47(11)
Cl1 Sn Os 119.17(6)
C31 P1 C11 103.1(3)
C31 P1 C21 104.3(3)
C11 P1 C21 98.4(2)
C31 P1 Os 112.47(18)
C11 P1 Os 120.51(18)
C21 P1 Os 115.86(17)
C41 P2 C51 105.3(3)
C41 P2 C61 102.6(3)
C51 P2 C61 97.7(2)
C41 P2 Os 112.84(18)
C51 P2 Os 119.1(2)
C61 P2 Os 116.95(17)
C5 N1 C9 114.0(6)
C5 N1 Os 123.5(4)
C9 N1 Os 122.6(4)
O1 C2 Os 179.0(4)
N1 C5 C6 124.5(7)
C7 C6 C5 120.9(7)
C6 C7 C8 116.6(7)
C7 C8 C9 120.0(8)
N1 C9 C8 124.0(8)
C16 C11 C12 118.2(6)
C16 C11 P1 120.2(4)
C12 C11 P1 121.4(5)
C11 C12 C13 120.2(7)
C14 C13 C12 120.9(7)
C15 C14 C13 119.7(6)
C14 C15 C16 120.9(7)
C11 C16 C15 120.0(6)
C22 C21 C26 117.8(5)
C22 C21 P1 119.8(4)
C26 C21 P1 122.2(5)
C21 C22 C23 121.3(6)
C24 C23 C22 119.9(7)
C23 C24 C25 119.7(6)
C24 C25 C26 120.6(6)
C21 C26 C25 120.6(7)
C32 C31 C36 118.4(7)
C32 C31 P1 121.7(6)
C36 C31 P1 119.5(6)
C31 C32 C33 119.5(9)
C34 C33 C32 121.1(9)
C33 C34 C35 120.4(8)
C34 C35 C36 120.3(10)
C35 C36 C31 120.3(10)
C46 C41 C42 117.9(7)
C46 C41 P2 120.4(6)
C42 C41 P2 121.3(5)
C43 C42 C41 119.8(8)
C44 C43 C42 121.6(11)
C43 C44 C45 120.4(9)
C44 C45 C46 120.9(9)
C41 C46 C45 119.4(10)
C56 C51 C52 118.8(7)
C56 C51 P2 118.9(5)
C52 C51 P2 122.1(7)
C53 C52 C51 118.8(10)
C54 C53 C52 121.8(9)
C55 C54 C53 119.3(8)
C54 C55 C56 119.5(11)
C51 C56 C55 121.8(8)
C66 C61 C62 117.0(5)
C66 C61 P2 121.1(4)
C62 C61 P2 121.9(4)
C61 C62 C63 121.3(6)
C64 C63 C62 119.9(7)
C65 C64 C63 119.8(6)
C64 C65 C66 120.4(6)
C61 C66 C65 121.7(6)
Cl3 C70 Cl2 112.3(8)

loop_
_geom_bond_atom_site_label_1
_geom_bond_atom_site_label_2
_geom_bond_distance
Os C2 1.823(4)
Os C1 2.249(5)
Os N1 2.251(4)
Os P2 2.3794(12)
Os P1 2.3830(12)
Os Sn 2.6741(4)
Sn C4 2.171(7)
Sn C3 2.245(4)
Sn Cl1 2.422(2)
P1 C31 1.832(6)
P1 C11 1.847(5)
P1 C21 1.847(5)
P2 C41 1.835(6)
P2 C51 1.846(6)
P2 C61 1.847(5)
O1 C2 1.173(6)
N1 C5 1.316(8)
N1 C9 1.335(9)
C5 C6 1.397(10)
C6 C7 1.316(11)
C7 C8 1.367(12)
C8 C9 1.384(10)
C11 C16 1.388(9)
C11 C12 1.389(8)
C12 C13 1.395(10)
C13 C14 1.358(12)
C14 C15 1.356(11)
C15 C16 1.400(8)
C21 C22 1.386(8)
C21 C26 1.387(8)
C22 C23 1.393(8)
C23 C24 1.370(9)
C24 C25 1.371(11)
C25 C26 1.392(10)
C31 C32 1.381(10)
C31 C36 1.399(11)
C32 C33 1.417(11)
C33 C34 1.335(16)
C34 C35 1.366(16)
C35 C36 1.390(10)
C41 C46 1.377(10)
C41 C42 1.404(11)
C42 C43 1.388(10)
C43 C44 1.327(15)
C44 C45 1.339(17)
C45 C46 1.421(13)
C51 C56 1.363(11)
C51 C52 1.409(9)
C52 C53 1.389(13)
C53 C54 1.384(17)
C54 C55 1.366(15)
C55 C56 1.408(10)
C61 C66 1.380(8)
C61 C62 1.390(8)
C62 C63 1.394(9)
C63 C64 1.369(10)
C64 C65 1.359(10)
C65 C66 1.387(9)
C70 Cl3 1.712(11)
C70 Cl2 1.763(13)
